data_4124063
loop_
_publ_author_name
'Foster, M.D.'
'Friedrichs, O.D.'
'Bell, R.G.'
'Klinowski, J.'
'Paz, F.A.A.'

_publ_section_title
;
 Chemical evaluation of hypothetical uninodal zeolites
;
_journal_name_full 'Journal of the American Chemical Society'
_journal_page_first 9769
_journal_page_last 9775
_journal_paper_doi 10.1021/ja037334j
_journal_volume 126
_journal_year 2004
_chemical_formula_sum 'O2 Si'
_chemical_name_systematic 'Si O2'
_space_group_IT_number 121
_symmetry_space_group_name_Hall 'I -4 2'
_symmetry_space_group_name_H-M 'I -4 2 m'
_cell_angle_alpha 90
_cell_angle_beta 90
_cell_angle_gamma 90
_cell_formula_units_Z 16
_cell_length_a 9.14022
_cell_length_b 9.14022
_cell_length_c 8.15139
_cell_volume 680.997
_citation_journal_id_ASTM JACSAT
_cod_data_source_file Foster_JACSAT_2004_534.cif
_cod_data_source_block O2Si1
_cod_original_cell_volume 680.9966
_cod_original_formula_sum 'O2 Si1'
_cod_struct_determination_method theoretical
_cod_database_code 4124063

loop_
_symmetry_equiv_pos_as_xyz
x,y,z
y,-x,-z
-x,-y,z
-y,x,-z
x,-y,-z
-y,-x,z
-x,y,-z
y,x,z
x+1/2,y+1/2,z+1/2
y+1/2,-x+1/2,-z+1/2
-x+1/2,-y+1/2,z+1/2
-y+1/2,x+1/2,-z+1/2
x+1/2,-y+1/2,-z+1/2
-y+1/2,-x+1/2,z+1/2
-x+1/2,y+1/2,-z+1/2
y+1/2,x+1/2,z+1/2

loop_
_atom_site_label
_atom_site_type_symbol
_atom_site_fract_x
_atom_site_fract_y
_atom_site_fract_z
_atom_site_occupancy
_atom_site_U_iso_or_equiv
Si1 Si+4 0.43744 0.79492 0.68149 1 0.0
O1 O-2 0.64476 0.35524 0.72792 1 0.0
O2 O-2 0.5 0.78426 0.5 1 0.0
O3 O-2 0.56982 0.8227 0.80854 1 0.0
